data_4113709
loop_
_publ_author_name
'F. Albert Cotton'
'James P. Donahue'
'Carlos A. Murillo'

_publ_section_title
;
 Polyunsaturated Dicarboxylate Tethers Connecting Dimolybdenum Redox and
 Chromophoric Centers: Syntheses, Structures, and Electrochemistry
;
_journal_name_full 'Journal of the American Chemical Society'
_journal_page_first 5436
_journal_page_last 5450
_journal_paper_doi 10.1021/ja029101i
_journal_volume 125
_journal_year 2003
_chemical_formula_moiety
;
 [[Mo2 (H3 C O C6 H4 N)2 C H)3]2 (cis,cis - O2 C (C H C H)2 C O2)]
 . (Cl C H2 CH2 Cl)3.5 . (H3 C H2 C O C H2 C H3)
;
_chemical_formula_sum 'C107 H118 Cl7 Mo4 N12 O17'
_chemical_formula_weight 2476.04
_chemical_name_systematic
;
 ?
;
_space_group_IT_number 2
_symmetry_cell_setting triclinic
_symmetry_space_group_name_Hall '-P 1'
_symmetry_space_group_name_H-M 'P -1'
_atom_sites_solution_hydrogens geom
_atom_sites_solution_primary direct
_atom_sites_solution_secondary difmap
_audit_creation_method SHELXL-97
_cell_angle_alpha 92.967(2)
_cell_angle_beta 100.522(2)
_cell_angle_gamma 104.761(2)
_cell_formula_units_Z 2
_cell_length_a 13.6789(12)
_cell_length_b 13.8688(12)
_cell_length_c 30.866(3)
_cell_measurement_reflns_used 7152
_cell_measurement_temperature 213(2)
_cell_measurement_theta_max 27.476
_cell_measurement_theta_min 2.401
_cell_volume 5537.3(9)
_computing_cell_refinement 'SAINT V. 6.02'
_computing_data_collection 'SMART V. 5.059'
_computing_data_reduction 'SAINT V. 6.02'
_computing_molecular_graphics 'SHELXTL V. 5.03 (Siemens, 1994)'
_computing_publication_material CIFTAB
_computing_structure_refinement 'SHELXL-97 (Sheldrick, 1997)'
_computing_structure_solution 'SHELXS-97 (Sheldrick, 1990)'
_diffrn_ambient_temperature 213(2)
_diffrn_measured_fraction_theta_full 0.986
_diffrn_measured_fraction_theta_max 0.986
_diffrn_measurement_device 'Bruker SMART 1000'
_diffrn_measurement_device_type 'area detector'
_diffrn_measurement_method 'omega scans'
_diffrn_radiation_monochromator graphite
_diffrn_radiation_source 'normal-focus sealed tube'
_diffrn_radiation_type MoK\a
_diffrn_radiation_wavelength 0.71073
_diffrn_reflns_av_R_equivalents 0.0474
_diffrn_reflns_av_sigmaI/netI 0.0801
_diffrn_reflns_limit_h_max 14
_diffrn_reflns_limit_h_min -14
_diffrn_reflns_limit_k_max 14
_diffrn_reflns_limit_k_min -14
_diffrn_reflns_limit_l_max 25
_diffrn_reflns_limit_l_min -33
_diffrn_reflns_number 25579
_diffrn_reflns_theta_full 22.50
_diffrn_reflns_theta_max 22.50
_diffrn_reflns_theta_min 1.85
_diffrn_standards_number 'none (area detector data)'
_exptl_absorpt_coefficient_mu 0.680
_exptl_absorpt_correction_T_max 0.934
_exptl_absorpt_correction_T_min 0.801
_exptl_absorpt_correction_type multi-scan
_exptl_crystal_colour purple
_exptl_crystal_density_diffrn 1.485
_exptl_crystal_description block
_exptl_crystal_F_000 2534
_exptl_crystal_size_max 0.50
_exptl_crystal_size_mid 0.30
_exptl_crystal_size_min 0.10
_refine_diff_density_max 2.126
_refine_diff_density_min -0.855
_refine_diff_density_rms 0.154
_refine_ls_extinction_method none
_refine_ls_goodness_of_fit_ref 1.054
_refine_ls_hydrogen_treatment noref
_refine_ls_matrix_type full
_refine_ls_number_parameters 1313
_refine_ls_number_reflns 14284
_refine_ls_number_restraints 0
_refine_ls_restrained_S_all 1.054
_refine_ls_R_factor_all 0.0996
_refine_ls_R_factor_gt 0.0803
_refine_ls_shift/su_max 0.133
_refine_ls_shift/su_mean 0.004
_refine_ls_structure_factor_coef Fsqd
_refine_ls_weighting_details 'calc w=1/[\s^2^(Fo^2^)+(0.1152P)^2^+23.9023P] where P=(Fo^2^+2Fc^2^)/3'
_refine_ls_weighting_scheme calc
_refine_ls_wR_factor_gt 0.2042
_refine_ls_wR_factor_ref 0.2215
_reflns_number_gt 11105
_reflns_number_total 14284
_reflns_threshold_expression I>2sigma(I)
_cod_data_source_file ja029101isi20030123_021228_16.cif
_cod_data_source_block xl
_cod_original_cell_volume 5537.3(8)
_cod_database_code 4113709

loop_
_symmetry_equiv_pos_as_xyz
'x, y, z'
'-x, -y, -z'

loop_
_atom_site_label
_atom_site_type_symbol
_atom_site_fract_x
_atom_site_fract_y
_atom_site_fract_z
_atom_site_U_iso_or_equiv
_atom_site_adp_type
_atom_site_occupancy
_atom_site_symmetry_multiplicity
_atom_site_calc_flag
_atom_site_refinement_flags
Mo1 Mo -0.52183(6) 0.61963(5) 0.87395(2) 0.0332(2) Uani 1 1 d .
Mo2 Mo -0.47897(6) 0.51741(5) 0.83430(2) 0.0337(2) Uani 1 1 d .
Mo3 Mo -0.06346(5) 0.98027(5) 0.66268(2) 0.0306(2) Uani 1 1 d .
Mo4 Mo -0.00506(6) 0.87116(5) 0.63557(2) 0.0333(2) Uani 1 1 d .
O1 O -0.4460(4) 0.7438(4) 0.84266(19) 0.0380(14) Uani 1 1 d .
O2 O -0.3974(4) 0.6336(4) 0.80205(19) 0.0385(14) Uani 1 1 d .
O3 O -0.1462(4) 0.8757(4) 0.70028(17) 0.0325(13) Uani 1 1 d .
O4 O -0.0828(4) 0.7603(4) 0.67150(19) 0.0382(14) Uani 1 1 d .
O5 O -0.9502(5) 0.8192(5) 0.8520(2) 0.0587(18) Uani 1 1 d .
O6 O -0.6663(6) 0.2863(6) 0.6180(2) 0.070(2) Uani 1 1 d .
O7 O -0.7849(6) 0.5842(6) 1.0472(2) 0.074(2) Uani 1 1 d .
O8 O -0.5571(7) -0.0008(5) 0.8099(4) 0.096(3) Uani 1 1 d .
O9 O -0.2674(8) 0.9549(6) 1.0609(3) 0.100(3) Uani 1 1 d .
O10 O -0.0441(5) 0.3887(5) 0.8090(3) 0.067(2) Uani 1 1 d .
O11 O 0.1013(5) 1.2743(5) 0.8710(2) 0.0616(19) Uani 1 1 d .
O12 O 0.3957(12) 0.6595(11) 0.6836(5) 0.162(6) Uani 1 1 d .
O13 O -0.0240(7) 1.4845(5) 0.6400(3) 0.079(2) Uani 1 1 d .
O14 O 0.2388(7) 0.8085(6) 0.4655(3) 0.080(2) Uani 1 1 d .
O15 O -0.5266(6) 1.0985(6) 0.6341(3) 0.084(3) Uani 1 1 d .
O16 O -0.1649(8) 0.4950(6) 0.4619(3) 0.090(3) Uani 1 1 d .
N1 N -0.6622(5) 0.6100(5) 0.8263(2) 0.0347(16) Uani 1 1 d .
N2 N -0.6102(5) 0.5022(5) 0.7821(2) 0.0353(16) Uani 1 1 d .
N3 N -0.5969(5) 0.5037(5) 0.9086(2) 0.0338(16) Uani 1 1 d .
N4 N -0.5548(5) 0.3923(5) 0.8641(2) 0.0348(16) Uani 1 1 d .
N5 N -0.3773(5) 0.6518(5) 0.9214(2) 0.0400(18) Uani 1 1 d .
N6 N -0.3328(5) 0.5375(5) 0.8780(2) 0.0397(18) Uani 1 1 d .
N7 N 0.0622(5) 1.0202(5) 0.7194(2) 0.0305(15) Uani 1 1 d .
N8 N 0.1264(5) 0.9004(5) 0.6891(2) 0.0364(16) Uani 1 1 d .
N9 N 0.0138(5) 1.0924(5) 0.6263(2) 0.0349(16) Uani 1 1 d .
N10 N 0.0749(5) 0.9708(5) 0.5954(2) 0.0362(16) Uani 1 1 d .
N11 N -0.2014(5) 0.9398(5) 0.6123(2) 0.0349(16) Uani 1 1 d .
N12 N -0.1367(5) 0.8209(5) 0.5831(2) 0.0371(17) Uani 1 1 d .
C1 C -0.3976(7) 0.7225(6) 0.8136(3) 0.041(2) Uani 1 1 d .
C2 C -0.1390(7) 0.7855(6) 0.6960(3) 0.036(2) Uani 1 1 d .
C3 C -0.3384(8) 0.8083(7) 0.7942(3) 0.055(3) Uani 1 1 d .
H3 H -0.3450 0.8713 0.8027 0.066 Uiso 1 1 calc R
C4 C -0.1947(8) 0.7075(6) 0.7194(3) 0.052(3) Uani 1 1 d .
H4 H -0.1876 0.6436 0.7131 0.063 Uiso 1 1 calc R
C5 C -0.2766(8) 0.8040(7) 0.7660(4) 0.060(3) Uani 1 1 d .
H5 H -0.2444 0.8644 0.7565 0.071 Uiso 1 1 calc R
C6 C -0.2543(8) 0.7149(7) 0.7484(3) 0.057(3) Uani 1 1 d .
H6 H -0.2855 0.6552 0.7587 0.068 Uiso 1 1 calc R
C7 C -0.6758(7) 0.5546(6) 0.7884(3) 0.040(2) Uani 1 1 d .
H7 H -0.7321 0.5524 0.7659 0.048 Uiso 1 1 calc R
C8 C -0.7329(6) 0.6684(6) 0.8307(3) 0.036(2) Uani 1 1 d .
C9 C -0.7840(7) 0.7063(7) 0.7956(3) 0.048(2) Uani 1 1 d .
H9 H -0.7697 0.6980 0.7676 0.057 Uiso 1 1 calc R
C10 C -0.8574(7) 0.7573(7) 0.8021(3) 0.051(2) Uani 1 1 d .
H10 H -0.8925 0.7809 0.7780 0.061 Uiso 1 1 calc R
C11 C -0.8784(7) 0.7731(6) 0.8433(3) 0.044(2) Uani 1 1 d .
C12 C -0.8242(8) 0.7400(7) 0.8787(3) 0.053(3) Uani 1 1 d .
H12 H -0.8361 0.7522 0.9069 0.064 Uiso 1 1 calc R
C13 C -0.7524(7) 0.6891(7) 0.8730(3) 0.045(2) Uani 1 1 d .
H13 H -0.7162 0.6679 0.8975 0.054 Uiso 1 1 calc R
C14 C -0.9994(11) 0.8615(12) 0.8178(4) 0.101(5) Uani 1 1 d .
H14A H -0.9492 0.9124 0.8077 0.151 Uiso 1 1 calc R
H14B H -1.0483 0.8909 0.8283 0.151 Uiso 1 1 calc R
H14C H -1.0347 0.8106 0.7938 0.151 Uiso 1 1 calc R
C15 C -0.6266(7) 0.4453(6) 0.7402(3) 0.043(2) Uani 1 1 d .
C16 C -0.7227(8) 0.3924(7) 0.7171(3) 0.054(3) Uani 1 1 d .
H16 H -0.7810 0.3916 0.7287 0.064 Uiso 1 1 calc R
C17 C -0.7319(8) 0.3406(8) 0.6766(4) 0.063(3) Uani 1 1 d .
H17 H -0.7969 0.3046 0.6611 0.075 Uiso 1 1 calc R
C18 C -0.6472(9) 0.3410(7) 0.6589(3) 0.055(3) Uani 1 1 d .
C19 C -0.5513(8) 0.3900(7) 0.6826(3) 0.052(2) Uani 1 1 d .
H19 H -0.4931 0.3880 0.6714 0.062 Uiso 1 1 calc R
C20 C -0.5407(7) 0.4425(7) 0.7230(3) 0.047(2) Uani 1 1 d .
H20 H -0.4752 0.4764 0.7389 0.056 Uiso 1 1 calc R
C21 C -0.5811(11) 0.2981(11) 0.5959(4) 0.089(4) Uani 1 1 d .
H21A H -0.5468 0.3680 0.5970 0.133 Uiso 1 1 calc R
H21B H -0.6061 0.2702 0.5655 0.133 Uiso 1 1 calc R
H21C H -0.5334 0.2638 0.6103 0.133 Uiso 1 1 calc R
C22 C -0.6014(6) 0.4110(6) 0.8961(3) 0.037(2) Uani 1 1 d .
H22 H -0.6371 0.3588 0.9097 0.045 Uiso 1 1 calc R
C23 C -0.6501(6) 0.5215(6) 0.9431(3) 0.035(2) Uani 1 1 d .
C24 C -0.7536(7) 0.4892(7) 0.9379(3) 0.044(2) Uani 1 1 d .
H24 H -0.7923 0.4519 0.9116 0.053 Uiso 1 1 calc R
C25 C -0.8041(7) 0.5109(7) 0.9714(3) 0.049(2) Uani 1 1 d .
H25 H -0.8758 0.4917 0.9670 0.059 Uiso 1 1 calc R
C26 C -0.7443(8) 0.5620(7) 1.0116(3) 0.054(3) Uani 1 1 d .
C27 C -0.6392(8) 0.5900(8) 1.0174(4) 0.064(3) Uani 1 1 d .
H27 H -0.5993 0.6208 1.0447 0.077 Uiso 1 1 calc R
C28 C -0.5928(8) 0.5731(8) 0.9836(3) 0.058(3) Uani 1 1 d .
H28 H -0.5214 0.5962 0.9875 0.069 Uiso 1 1 calc R
C29 C -0.8896(9) 0.5529(10) 1.0441(4) 0.084(4) Uani 1 1 d .
H29A H -0.9233 0.5839 1.0209 0.125 Uiso 1 1 calc R
H29B H -0.9062 0.5716 1.0717 0.125 Uiso 1 1 calc R
H29C H -0.9128 0.4814 1.0375 0.125 Uiso 1 1 calc R
C30 C -0.5533(6) 0.2913(6) 0.8529(3) 0.039(2) Uani 1 1 d .
C31 C -0.5526(7) 0.2600(6) 0.8096(3) 0.048(2) Uani 1 1 d .
H31 H -0.5520 0.3061 0.7887 0.057 Uiso 1 1 calc R
C32 C -0.5528(8) 0.1647(7) 0.7962(4) 0.059(3) Uani 1 1 d .
H32 H -0.5521 0.1468 0.7668 0.070 Uiso 1 1 calc R
C33 C -0.5541(8) 0.0956(7) 0.8263(5) 0.064(3) Uani 1 1 d .
C34 C -0.5546(9) 0.1217(7) 0.8701(5) 0.069(3) Uani 1 1 d .
H34 H -0.5565 0.0744 0.8904 0.083 Uiso 1 1 calc R
C35 C -0.5524(8) 0.2216(7) 0.8835(4) 0.057(3) Uani 1 1 d .
H35 H -0.5502 0.2407 0.9131 0.068 Uiso 1 1 calc R
C36 C -0.5674(12) -0.0768(8) 0.8392(6) 0.116(6) Uani 1 1 d .
H36A H -0.5044 -0.0652 0.8609 0.174 Uiso 1 1 calc R
H36B H -0.5815 -0.1411 0.8227 0.174 Uiso 1 1 calc R
H36C H -0.6232 -0.0754 0.8539 0.174 Uiso 1 1 calc R
C37 C -0.3082(7) 0.6076(6) 0.9116(3) 0.041(2) Uani 1 1 d .
H37 H -0.2415 0.6261 0.9286 0.049 Uiso 1 1 calc R
C38 C -0.3472(7) 0.7259(6) 0.9576(3) 0.044(2) Uani 1 1 d .
C39 C -0.2897(7) 0.7154(7) 0.9973(3) 0.045(2) Uani 1 1 d .
H39 H -0.2697 0.6565 1.0007 0.054 Uiso 1 1 calc R
C40 C -0.2602(7) 0.7896(7) 1.0328(3) 0.050(2) Uani 1 1 d .
H40 H -0.2199 0.7808 1.0592 0.060 Uiso 1 1 calc R
C41 C -0.2909(10) 0.8752(8) 1.0285(3) 0.069(3) Uani 1 1 d .
C42 C -0.3499(13) 0.8870(9) 0.9892(4) 0.108(6) Uani 1 1 d .
H42 H -0.3722 0.9448 0.9865 0.130 Uiso 1 1 calc R
C43 C -0.3765(11) 0.8150(8) 0.9539(4) 0.082(4) Uani 1 1 d .
H43 H -0.4144 0.8256 0.9272 0.098 Uiso 1 1 calc R
C44 C -0.2032(10) 0.9472(9) 1.1013(4) 0.086(4) Uani 1 1 d .
H44A H -0.2345 0.8877 1.1136 0.129 Uiso 1 1 calc R
H44B H -0.1943 1.0049 1.1216 0.129 Uiso 1 1 calc R
H44C H -0.1372 0.9437 1.0959 0.129 Uiso 1 1 calc R
C45 C -0.2537(7) 0.5046(6) 0.8618(3) 0.042(2) Uani 1 1 d .
C46 C -0.2725(7) 0.4005(7) 0.8501(3) 0.051(2) Uani 1 1 d .
H46 H -0.3328 0.3553 0.8538 0.061 Uiso 1 1 calc R
C47 C -0.1989(7) 0.3681(7) 0.8332(4) 0.056(3) Uani 1 1 d .
H47 H -0.2104 0.2998 0.8255 0.067 Uiso 1 1 calc R
C48 C -0.1105(7) 0.4317(7) 0.8273(3) 0.052(3) Uani 1 1 d .
C49 C -0.0920(8) 0.5341(7) 0.8385(3) 0.053(3) Uani 1 1 d .
H49 H -0.0317 0.5789 0.8346 0.064 Uiso 1 1 calc R
C50 C -0.1651(7) 0.5673(7) 0.8554(3) 0.052(3) Uani 1 1 d .
H50 H -0.1533 0.6357 0.8628 0.062 Uiso 1 1 calc R
C51 C 0.0525(8) 0.4515(8) 0.8058(4) 0.070(3) Uani 1 1 d .
H51A H 0.0423 0.5033 0.7874 0.106 Uiso 1 1 calc R
H51B H 0.0908 0.4126 0.7929 0.106 Uiso 1 1 calc R
H51C H 0.0901 0.4811 0.8348 0.106 Uiso 1 1 calc R
C52 C 0.1336(7) 0.9694(6) 0.7216(3) 0.039(2) Uani 1 1 d .
H52 H 0.1881 0.9825 0.7459 0.047 Uiso 1 1 calc R
C53 C 0.0700(6) 1.0884(6) 0.7569(3) 0.035(2) Uani 1 1 d .
C54 C -0.0153(7) 1.0840(6) 0.7748(3) 0.040(2) Uani 1 1 d .
H54 H -0.0782 1.0394 0.7615 0.048 Uiso 1 1 calc R
C55 C -0.0085(7) 1.1463(7) 0.8131(3) 0.046(2) Uani 1 1 d .
H55 H -0.0665 1.1424 0.8254 0.055 Uiso 1 1 calc R
C56 C 0.0842(7) 1.2132(6) 0.8324(3) 0.045(2) Uani 1 1 d .
C57 C 0.1683(7) 1.2214(7) 0.8127(3) 0.053(3) Uani 1 1 d .
H57 H 0.2302 1.2686 0.8250 0.064 Uiso 1 1 calc R
C58 C 0.1613(7) 1.1598(7) 0.7747(3) 0.047(2) Uani 1 1 d .
H58 H 0.2179 1.1666 0.7612 0.056 Uiso 1 1 calc R
C59 C 0.0183(8) 1.2603(8) 0.8953(3) 0.065(3) Uani 1 1 d .
H59A H -0.0374 1.2824 0.8790 0.097 Uiso 1 1 calc R
H59B H 0.0432 1.2987 0.9238 0.097 Uiso 1 1 calc R
H59C H -0.0058 1.1906 0.8991 0.097 Uiso 1 1 calc R
C60 C 0.2011(7) 0.8439(7) 0.6923(3) 0.043(2) Uani 1 1 d .
C61 C 0.3011(9) 0.8816(10) 0.7101(4) 0.075(3) Uani 1 1 d .
H61 H 0.3258 0.9468 0.7240 0.090 Uiso 1 1 calc R
C62 C 0.3720(10) 0.8179(15) 0.7074(5) 0.108(6) Uani 1 1 d .
H62 H 0.4426 0.8419 0.7184 0.129 Uiso 1 1 calc R
C63 C 0.3277(15) 0.7201(12) 0.6874(5) 0.084(4) Uani 1 1 d .
C64 C 0.2331(15) 0.6850(12) 0.6746(4) 0.091(5) Uani 1 1 d .
H64 H 0.2066 0.6175 0.6641 0.109 Uiso 1 1 calc R
C65 C 0.1683(10) 0.7435(9) 0.6758(3) 0.068(3) Uani 1 1 d .
H65 H 0.0981 0.7151 0.6649 0.082 Uiso 1 1 calc R
C66 C 0.4850(14) 0.6841(15) 0.6882(7) 0.160(10) Uani 1 1 d .
H66A H 0.5080 0.7556 0.6883 0.241 Uiso 1 1 calc R
H66B H 0.5053 0.6523 0.6642 0.241 Uiso 1 1 calc R
H66C H 0.5156 0.6648 0.7157 0.241 Uiso 1 1 calc R
C67 C 0.0685(7) 1.0653(6) 0.5989(3) 0.038(2) Uani 1 1 d .
H67 H 0.1021 1.1118 0.5822 0.046 Uiso 1 1 calc R
C68 C 0.0059(6) 1.1931(6) 0.6292(3) 0.037(2) Uani 1 1 d .
C69 C -0.0070(7) 1.2351(6) 0.6684(3) 0.045(2) Uani 1 1 d .
H69 H -0.0088 1.1970 0.6924 0.054 Uiso 1 1 calc R
C70 C -0.0176(7) 1.3311(6) 0.6740(3) 0.049(2) Uani 1 1 d .
H70 H -0.0266 1.3568 0.7009 0.059 Uiso 1 1 calc R
C71 C -0.0146(7) 1.3879(7) 0.6388(4) 0.053(3) Uani 1 1 d .
C72 C -0.0023(8) 1.3469(7) 0.5988(4) 0.058(3) Uani 1 1 d .
H72 H -0.0004 1.3852 0.5749 0.069 Uiso 1 1 calc R
C73 C 0.0070(8) 1.2510(7) 0.5939(3) 0.052(2) Uani 1 1 d .
H73 H 0.0140 1.2245 0.5667 0.062 Uiso 1 1 calc R
C74 C -0.0346(12) 1.5264(8) 0.6813(5) 0.104(5) Uani 1 1 d .
H74A H -0.0923 1.4835 0.6907 0.155 Uiso 1 1 calc R
H74B H -0.0460 1.5914 0.6782 0.155 Uiso 1 1 calc R
H74C H 0.0272 1.5325 0.7031 0.155 Uiso 1 1 calc R
C75 C 0.1224(7) 0.9337(7) 0.5629(3) 0.040(2) Uani 1 1 d .
C76 C 0.1270(7) 0.9724(7) 0.5227(3) 0.050(2) Uani 1 1 d .
H76 H 0.1026 1.0282 0.5169 0.060 Uiso 1 1 calc R
C77 C 0.1664(8) 0.9307(7) 0.4916(3) 0.055(3) Uani 1 1 d .
H77 H 0.1705 0.9591 0.4651 0.066 Uiso 1 1 calc R
C78 C 0.2007(8) 0.8459(7) 0.4991(3) 0.049(2) Uani 1 1 d .
C79 C 0.1946(8) 0.8069(8) 0.5374(3) 0.059(3) Uani 1 1 d .
H79 H 0.2163 0.7495 0.5426 0.071 Uiso 1 1 calc R
C80 C 0.1563(8) 0.8510(7) 0.5695(3) 0.055(3) Uani 1 1 d .
H80 H 0.1538 0.8232 0.5962 0.065 Uiso 1 1 calc R
C81 C 0.2668(12) 0.7161(10) 0.4709(5) 0.096(5) Uani 1 1 d .
H81A H 0.3280 0.7276 0.4935 0.144 Uiso 1 1 calc R
H81B H 0.2796 0.6912 0.4435 0.144 Uiso 1 1 calc R
H81C H 0.2114 0.6677 0.4793 0.144 Uiso 1 1 calc R
C82 C -0.2131(7) 0.8607(6) 0.5827(3) 0.037(2) Uani 1 1 d .
H82 H -0.2749 0.8349 0.5624 0.045 Uiso 1 1 calc R
C83 C -0.2890(7) 0.9751(6) 0.6158(3) 0.042(2) Uani 1 1 d .
C84 C -0.2776(7) 1.0784(7) 0.6194(3) 0.051(2) Uani 1 1 d .
H84 H -0.2142 1.1225 0.6187 0.061 Uiso 1 1 calc R
C85 C -0.3605(7) 1.1155(8) 0.6242(3) 0.054(3) Uani 1 1 d .
H85 H -0.3521 1.1844 0.6259 0.065 Uiso 1 1 calc R
C86 C -0.4540(7) 1.0534(8) 0.6263(4) 0.056(3) Uani 1 1 d .
C87 C -0.4654(9) 0.9519(9) 0.6225(4) 0.074(3) Uani 1 1 d .
H87 H -0.5291 0.9081 0.6231 0.088 Uiso 1 1 calc R
C88 C -0.3837(8) 0.9142(8) 0.6177(4) 0.059(3) Uani 1 1 d .
H88 H -0.3931 0.8452 0.6158 0.071 Uiso 1 1 calc R
C89 C -0.6323(10) 1.0395(12) 0.6228(6) 0.111(5) Uani 1 1 d .
H89A H -0.6513 1.0206 0.5914 0.167 Uiso 1 1 calc R
H89B H -0.6761 1.0783 0.6313 0.167 Uiso 1 1 calc R
H89C H -0.6402 0.9804 0.6381 0.167 Uiso 1 1 calc R
C90 C -0.1460(7) 0.7405(6) 0.5499(3) 0.044(2) Uani 1 1 d .
C91 C -0.1934(8) 0.7356(7) 0.5073(3) 0.051(2) Uani 1 1 d .
H91 H -0.2215 0.7872 0.4980 0.062 Uiso 1 1 calc R
C92 C -0.2013(8) 0.6544(8) 0.4766(3) 0.060(3) Uani 1 1 d .
H92 H -0.2359 0.6514 0.4475 0.072 Uiso 1 1 calc R
C93 C -0.1583(10) 0.5808(7) 0.4897(3) 0.064(3) Uani 1 1 d .
C94 C -0.1055(9) 0.5848(7) 0.5324(4) 0.066(3) Uani 1 1 d .
H94 H -0.0741 0.5348 0.5409 0.080 Uiso 1 1 calc R
C95 C -0.0999(9) 0.6639(7) 0.5625(3) 0.060(3) Uani 1 1 d .
H95 H -0.0651 0.6666 0.5916 0.072 Uiso 1 1 calc R
C96 C -0.2336(13) 0.4770(10) 0.4215(4) 0.105(5) Uani 1 1 d .
H96A H -0.3021 0.4707 0.4264 0.158 Uiso 1 1 calc R
H96B H -0.2313 0.4160 0.4060 0.158 Uiso 1 1 calc R
H96C H -0.2149 0.5317 0.4042 0.158 Uiso 1 1 calc R
Cl1 Cl -0.3031(4) 1.0737(5) 0.7565(2) 0.164(2) Uani 1 1 d .
Cl2 Cl -0.2808(4) 1.3586(4) 0.71041(19) 0.1424(18) Uani 1 1 d .
Cl3 Cl -1.0025(4) 0.7380(4) 0.97741(18) 0.1418(17) Uani 1 1 d .
Cl4 Cl -1.0825(7) 0.9856(5) 0.9212(3) 0.222(4) Uani 1 1 d .
Cl5 Cl -0.3017(8) 1.4838(7) 0.6189(3) 0.250(4) Uani 1 1 d .
Cl6 Cl -0.4701(7) 1.6443(7) 0.5404(4) 0.257(4) Uani 1 1 d .
Cl7 Cl -0.5509(3) 0.1314(3) 0.50908(13) 0.1165(14) Uani 1 1 d .
C97 C -0.2498(12) 1.1998(15) 0.7329(5) 0.132(7) Uani 1 1 d .
H97A H -0.1891 1.2425 0.7527 0.158 Uiso 1 1 calc R
H97B H -0.2343 1.1893 0.7038 0.158 Uiso 1 1 calc R
C98 C -0.3343(13) 1.237(2) 0.7309(6) 0.184(12) Uani 1 1 d .
H98A H -0.3511 1.2461 0.7598 0.221 Uiso 1 1 calc R
H98B H -0.3944 1.1962 0.7103 0.221 Uiso 1 1 calc R
C99 C -1.001(2) 0.850(2) 0.9590(10) 0.207(15) Uani 1 1 d .
H99A H -0.9700 0.9012 0.9839 0.249 Uiso 1 1 calc R
H99B H -0.9563 0.8613 0.9378 0.249 Uiso 1 1 calc R
C100 C -1.080(2) 0.8647(17) 0.9424(10) 0.186(12) Uani 1 1 d .
H10A H -1.1242 0.8539 0.9638 0.224 Uiso 1 1 calc R
H10B H -1.1111 0.8130 0.9178 0.224 Uiso 1 1 calc R
C101 C -0.368(2) 1.5794(16) 0.5982(10) 0.191(12) Uani 1 1 d .
H10C H -0.4271 1.5787 0.6112 0.229 Uiso 1 1 calc R
H10D H -0.3210 1.6464 0.6030 0.229 Uiso 1 1 calc R
C102 C -0.396(3) 1.542(2) 0.5527(12) 0.246(17) Uani 1 1 d .
H10E H -0.4406 1.4740 0.5472 0.295 Uiso 1 1 calc R
H10F H -0.3380 1.5487 0.5382 0.295 Uiso 1 1 calc R
C103 C -0.5500(11) 0.0023(14) 0.4974(6) 0.121(6) Uani 1 1 d .
H10G H -0.5846 -0.0391 0.5174 0.146 Uiso 1 1 calc R
H10H H -0.5864 -0.0226 0.4673 0.146 Uiso 1 1 calc R
O17 O -0.6705(17) 0.8647(16) 1.0443(8) 0.242(9) Uiso 1 1 d .
C104 C -0.616(2) 0.846(2) 0.9855(9) 0.222(12) Uiso 1 1 d .
H10I H -0.5630 0.8291 1.0061 0.334 Uiso 1 1 calc R
H10J H -0.5936 0.9148 0.9802 0.334 Uiso 1 1 calc R
H10K H -0.6308 0.8039 0.9581 0.334 Uiso 1 1 calc R
C105 C -0.6949(10) 0.8326(10) 1.0009(4) 0.076(3) Uiso 1 1 d .
H10L H -0.7312 0.7619 0.9967 0.092 Uiso 1 1 calc R
H10M H -0.7403 0.8688 0.9855 0.092 Uiso 1 1 calc R
C106 C -0.734(3) 0.863(2) 1.0791(11) 0.246(14) Uiso 1 1 d .
H10N H -0.7699 0.7927 1.0773 0.295 Uiso 1 1 calc R
H10O H -0.7868 0.8943 1.0653 0.295 Uiso 1 1 calc R
C107 C -0.7220(10) 0.8978(10) 1.1293(4) 0.089(4) Uiso 1 1 d .
H10P H -0.7638 0.8460 1.1428 0.133 Uiso 1 1 calc R
H10Q H -0.7438 0.9580 1.1323 0.133 Uiso 1 1 calc R
H10R H -0.6510 0.9104 1.1438 0.133 Uiso 1 1 calc R

loop_
_atom_site_aniso_label
_atom_site_aniso_U_11
_atom_site_aniso_U_22
_atom_site_aniso_U_33
_atom_site_aniso_U_23
_atom_site_aniso_U_13
_atom_site_aniso_U_12
Mo1 0.0368(4) 0.0240(4) 0.0423(5) 0.0065(3) 0.0166(3) 0.0076(3)
Mo2 0.0364(4) 0.0224(4) 0.0456(5) 0.0055(3) 0.0177(3) 0.0069(3)
Mo3 0.0377(4) 0.0205(4) 0.0379(4) 0.0033(3) 0.0146(3) 0.0104(3)
Mo4 0.0429(5) 0.0248(4) 0.0382(4) 0.0033(3) 0.0175(3) 0.0129(3)
O1 0.050(4) 0.022(3) 0.051(4) 0.010(3) 0.024(3) 0.013(3)
O2 0.050(4) 0.018(3) 0.053(4) 0.009(3) 0.022(3) 0.010(3)
O3 0.039(3) 0.024(3) 0.039(3) 0.004(2) 0.017(2) 0.011(2)
O4 0.047(4) 0.027(3) 0.048(4) 0.003(3) 0.021(3) 0.015(3)
O5 0.062(4) 0.060(4) 0.071(5) 0.014(4) 0.022(4) 0.041(4)
O6 0.082(5) 0.077(5) 0.048(4) -0.015(4) 0.009(4) 0.021(4)
O7 0.066(5) 0.093(6) 0.069(5) -0.005(4) 0.032(4) 0.017(4)
O8 0.093(6) 0.033(4) 0.169(9) 0.000(5) 0.046(6) 0.019(4)
O9 0.168(9) 0.045(5) 0.067(6) -0.017(4) -0.009(6) 0.020(5)
O10 0.046(4) 0.060(5) 0.101(6) -0.006(4) 0.033(4) 0.014(4)
O11 0.055(4) 0.066(5) 0.058(4) -0.025(4) 0.015(3) 0.008(3)
O12 0.171(13) 0.196(13) 0.214(14) 0.106(11) 0.108(11) 0.155(12)
O13 0.105(6) 0.041(4) 0.115(7) 0.027(4) 0.048(5) 0.043(4)
O14 0.114(7) 0.076(5) 0.075(5) 0.011(4) 0.051(5) 0.043(5)
O15 0.044(5) 0.092(6) 0.128(7) 0.000(5) 0.025(4) 0.033(4)
O16 0.153(9) 0.059(5) 0.060(5) -0.014(4) 0.020(5) 0.038(5)
N1 0.038(4) 0.033(4) 0.039(4) 0.007(3) 0.015(3) 0.015(3)
N2 0.041(4) 0.036(4) 0.036(4) 0.004(3) 0.018(3) 0.016(3)
N3 0.031(4) 0.027(4) 0.042(4) 0.009(3) 0.010(3) 0.002(3)
N4 0.032(4) 0.020(4) 0.054(5) 0.011(3) 0.018(3) 0.003(3)
N5 0.038(4) 0.033(4) 0.043(4) -0.002(3) 0.003(3) 0.004(3)
N6 0.029(4) 0.028(4) 0.062(5) 0.010(4) 0.012(3) 0.005(3)
N7 0.039(4) 0.027(4) 0.026(4) -0.003(3) 0.007(3) 0.011(3)
N8 0.042(4) 0.037(4) 0.036(4) 0.004(3) 0.015(3) 0.018(3)
N9 0.042(4) 0.023(4) 0.045(4) 0.009(3) 0.016(3) 0.010(3)
N10 0.041(4) 0.034(4) 0.039(4) 0.008(3) 0.019(3) 0.011(3)
N11 0.037(4) 0.030(4) 0.039(4) 0.004(3) 0.010(3) 0.011(3)
N12 0.047(4) 0.031(4) 0.033(4) -0.004(3) 0.008(3) 0.010(3)
C1 0.052(6) 0.025(5) 0.050(6) 0.006(4) 0.014(5) 0.016(4)
C2 0.049(5) 0.026(5) 0.038(5) 0.003(4) 0.016(4) 0.016(4)
C3 0.073(7) 0.029(5) 0.075(7) 0.011(5) 0.042(6) 0.015(5)
C4 0.075(7) 0.022(5) 0.074(7) 0.017(4) 0.045(6) 0.016(5)
C5 0.076(7) 0.030(5) 0.089(8) 0.021(5) 0.050(6) 0.016(5)
C6 0.085(8) 0.022(5) 0.081(7) 0.016(5) 0.052(6) 0.019(5)
C7 0.038(5) 0.042(5) 0.043(5) 0.008(4) 0.013(4) 0.009(4)
C8 0.036(5) 0.032(5) 0.036(5) 0.002(4) 0.003(4) 0.008(4)
C9 0.059(6) 0.052(6) 0.048(6) 0.014(5) 0.025(5) 0.029(5)
C10 0.049(6) 0.054(6) 0.061(7) 0.021(5) 0.015(5) 0.027(5)
C11 0.047(6) 0.035(5) 0.052(6) 0.007(4) 0.019(5) 0.010(4)
C12 0.066(7) 0.058(6) 0.045(6) 0.006(5) 0.018(5) 0.030(5)
C13 0.062(6) 0.048(6) 0.034(5) 0.012(4) 0.010(4) 0.027(5)
C14 0.098(10) 0.155(14) 0.087(9) 0.026(9) 0.024(8) 0.094(10)
C15 0.047(6) 0.038(5) 0.046(6) 0.007(4) 0.013(4) 0.013(4)
C16 0.045(6) 0.062(7) 0.053(6) 0.000(5) 0.014(5) 0.011(5)
C17 0.054(7) 0.060(7) 0.062(7) -0.011(5) 0.009(5) 0.000(5)
C18 0.067(7) 0.051(6) 0.053(6) 0.003(5) 0.016(5) 0.021(5)
C19 0.053(6) 0.064(7) 0.050(6) 0.010(5) 0.023(5) 0.024(5)
C20 0.050(6) 0.052(6) 0.041(5) -0.003(4) 0.011(4) 0.018(5)
C21 0.106(11) 0.107(10) 0.062(8) -0.019(7) 0.023(7) 0.045(8)
C22 0.028(5) 0.023(5) 0.060(6) 0.014(4) 0.014(4) 0.000(4)
C23 0.034(5) 0.032(5) 0.043(5) 0.011(4) 0.017(4) 0.009(4)
C24 0.042(6) 0.043(5) 0.044(5) 0.005(4) 0.008(4) 0.007(4)
C25 0.035(5) 0.056(6) 0.061(6) 0.010(5) 0.020(5) 0.013(5)
C26 0.057(7) 0.051(6) 0.057(6) -0.002(5) 0.025(5) 0.013(5)
C27 0.055(7) 0.077(8) 0.055(7) -0.005(6) 0.013(5) 0.010(6)
C28 0.056(6) 0.064(7) 0.049(6) -0.003(5) 0.020(5) 0.004(5)
C29 0.068(9) 0.101(10) 0.091(9) 0.001(8) 0.027(7) 0.032(7)
C30 0.036(5) 0.020(4) 0.062(6) 0.007(4) 0.018(4) 0.003(4)
C31 0.049(6) 0.028(5) 0.069(7) 0.006(5) 0.023(5) 0.007(4)
C32 0.056(6) 0.026(5) 0.091(8) -0.002(5) 0.020(6) 0.004(4)
C33 0.057(7) 0.028(6) 0.110(10) -0.011(6) 0.028(6) 0.010(5)
C34 0.069(7) 0.030(6) 0.121(11) 0.030(6) 0.034(7) 0.020(5)
C35 0.055(6) 0.037(6) 0.084(8) 0.012(5) 0.025(5) 0.015(5)
C36 0.108(11) 0.031(7) 0.218(18) 0.036(9) 0.039(11) 0.024(7)
C37 0.036(5) 0.030(5) 0.057(6) 0.000(4) 0.013(4) 0.008(4)
C38 0.043(5) 0.032(5) 0.056(6) 0.008(4) 0.012(4) 0.008(4)
C39 0.046(6) 0.037(5) 0.052(6) 0.005(4) 0.016(5) 0.009(4)
C40 0.048(6) 0.048(6) 0.049(6) 0.007(5) 0.011(4) 0.002(5)
C41 0.097(9) 0.049(7) 0.046(6) -0.005(5) -0.002(6) 0.009(6)
C42 0.171(15) 0.052(8) 0.086(10) -0.027(7) -0.034(10) 0.051(9)
C43 0.133(11) 0.048(7) 0.058(7) -0.004(6) -0.013(7) 0.040(7)
C44 0.088(9) 0.070(8) 0.079(9) -0.022(7) 0.006(7) -0.004(7)
C45 0.040(5) 0.035(5) 0.052(6) 0.001(4) 0.012(4) 0.014(4)
C46 0.034(5) 0.037(5) 0.077(7) -0.007(5) 0.012(5) 0.004(4)
C47 0.043(6) 0.036(5) 0.087(8) -0.011(5) 0.018(5) 0.007(5)
C48 0.038(6) 0.046(6) 0.076(7) -0.002(5) 0.023(5) 0.012(5)
C49 0.046(6) 0.043(6) 0.075(7) 0.009(5) 0.025(5) 0.009(5)
C50 0.046(6) 0.030(5) 0.081(7) 0.004(5) 0.028(5) 0.004(4)
C51 0.058(7) 0.065(7) 0.101(9) 0.009(6) 0.045(6) 0.019(6)
C52 0.037(5) 0.044(5) 0.036(5) 0.001(4) 0.004(4) 0.011(4)
C53 0.039(5) 0.031(5) 0.037(5) 0.004(4) 0.006(4) 0.010(4)
C54 0.035(5) 0.034(5) 0.050(5) -0.001(4) 0.016(4) 0.006(4)
C55 0.038(5) 0.050(6) 0.054(6) 0.000(5) 0.016(4) 0.016(4)
C56 0.050(6) 0.039(5) 0.043(5) -0.005(4) 0.009(4) 0.013(4)
C57 0.034(5) 0.057(6) 0.065(7) -0.014(5) 0.009(5) 0.010(5)
C58 0.047(6) 0.050(6) 0.046(6) 0.001(5) 0.016(4) 0.017(5)
C59 0.068(7) 0.066(7) 0.058(7) -0.022(5) 0.023(6) 0.012(6)
C60 0.044(6) 0.054(6) 0.049(6) 0.012(5) 0.019(4) 0.037(5)
C61 0.067(8) 0.094(9) 0.088(9) 0.035(7) 0.030(7) 0.049(7)
C62 0.049(8) 0.178(18) 0.122(12) 0.082(12) 0.037(8) 0.049(10)
C63 0.113(12) 0.077(10) 0.101(11) 0.037(8) 0.060(10) 0.063(10)
C64 0.143(15) 0.089(10) 0.077(9) 0.018(7) 0.045(10) 0.079(11)
C65 0.112(10) 0.079(8) 0.039(6) 0.010(5) 0.015(6) 0.071(7)
C66 0.094(13) 0.20(2) 0.27(3) 0.128(18) 0.107(15) 0.102(14)
C67 0.046(5) 0.022(5) 0.047(5) 0.012(4) 0.014(4) 0.007(4)
C68 0.036(5) 0.033(5) 0.045(5) 0.007(4) 0.013(4) 0.012(4)
C69 0.051(6) 0.026(5) 0.064(6) 0.019(4) 0.021(5) 0.013(4)
C70 0.050(6) 0.031(5) 0.070(7) 0.003(5) 0.020(5) 0.010(4)
C71 0.050(6) 0.025(5) 0.092(8) 0.015(5) 0.019(5) 0.016(4)
C72 0.075(7) 0.043(6) 0.062(7) 0.024(5) 0.018(6) 0.020(5)
C73 0.064(7) 0.040(6) 0.055(6) 0.005(5) 0.015(5) 0.020(5)
C74 0.137(13) 0.034(6) 0.171(15) 0.025(8) 0.077(11) 0.042(7)
C75 0.047(5) 0.044(5) 0.038(5) 0.011(4) 0.021(4) 0.017(4)
C76 0.049(6) 0.046(6) 0.060(6) 0.010(5) 0.017(5) 0.017(5)
C77 0.067(7) 0.054(6) 0.052(6) 0.014(5) 0.030(5) 0.017(5)
C78 0.061(6) 0.053(6) 0.044(6) 0.009(5) 0.024(5) 0.023(5)
C79 0.070(7) 0.054(6) 0.067(7) 0.011(5) 0.031(6) 0.027(5)
C80 0.079(7) 0.056(6) 0.051(6) 0.020(5) 0.037(5) 0.039(6)
C81 0.142(13) 0.082(9) 0.103(10) 0.022(8) 0.066(9) 0.069(9)
C82 0.041(5) 0.034(5) 0.034(5) 0.005(4) 0.004(4) 0.007(4)
C83 0.045(6) 0.039(5) 0.039(5) 0.001(4) 0.009(4) 0.009(4)
C84 0.040(6) 0.043(6) 0.072(7) 0.003(5) 0.014(5) 0.013(4)
C85 0.050(6) 0.055(6) 0.062(7) 0.007(5) 0.013(5) 0.021(5)
C86 0.040(6) 0.061(7) 0.074(7) 0.011(5) 0.021(5) 0.022(5)
C87 0.056(7) 0.060(7) 0.110(10) 0.008(7) 0.038(7) 0.009(6)
C88 0.047(6) 0.046(6) 0.087(8) 0.006(5) 0.024(5) 0.010(5)
C89 0.065(9) 0.129(13) 0.163(15) 0.039(11) 0.054(9) 0.043(9)
C90 0.060(6) 0.033(5) 0.039(5) -0.001(4) 0.006(4) 0.014(4)
C91 0.069(7) 0.036(5) 0.052(6) 0.002(5) 0.017(5) 0.017(5)
C92 0.072(7) 0.066(7) 0.039(6) -0.007(5) 0.010(5) 0.016(6)
C93 0.107(9) 0.038(6) 0.050(7) -0.009(5) 0.024(6) 0.021(6)
C94 0.102(9) 0.043(6) 0.059(7) -0.005(5) 0.009(6) 0.035(6)
C95 0.080(8) 0.048(6) 0.050(6) -0.005(5) 0.005(5) 0.020(5)
C96 0.178(16) 0.068(9) 0.056(8) -0.020(7) 0.006(9) 0.027(9)
Cl1 0.130(4) 0.162(5) 0.215(6) 0.074(4) 0.041(4) 0.049(4)
Cl2 0.101(3) 0.144(4) 0.186(5) 0.049(4) 0.038(3) 0.029(3)
Cl3 0.163(5) 0.121(4) 0.155(4) 0.040(3) 0.044(3) 0.049(3)
Cl4 0.315(9) 0.132(5) 0.321(9) 0.100(5) 0.218(8) 0.121(5)
Cl5 0.269(10) 0.209(8) 0.248(9) 0.057(7) 0.037(8) 0.028(7)
Cl6 0.197(8) 0.219(9) 0.309(11) -0.020(8) -0.014(7) 0.032(7)
Cl7 0.131(3) 0.131(3) 0.094(3) -0.021(2) 0.001(2) 0.068(3)
C97 0.075(10) 0.24(2) 0.087(11) -0.048(12) 0.006(8) 0.068(12)
C98 0.069(11) 0.35(4) 0.109(14) -0.063(18) 0.019(10) 0.028(16)
C99 0.24(3) 0.23(3) 0.19(3) -0.02(2) 0.01(2) 0.17(3)
C100 0.19(3) 0.119(17) 0.28(4) 0.016(19) 0.15(3) 0.033(17)
C101 0.28(3) 0.101(15) 0.24(3) 0.035(18) 0.16(3) 0.045(18)
C102 0.33(4) 0.19(3) 0.32(4) 0.09(3) 0.25(4) 0.10(3)
C103 0.097(11) 0.157(15) 0.103(11) -0.039(11) 0.006(10) 0.040(12)

loop_
_atom_type_symbol
_atom_type_description
_atom_type_scat_dispersion_real
_atom_type_scat_dispersion_imag
_atom_type_scat_source
C C 0.0033 0.0016 'International Tables Vol C Tables 4.2.6.8 and 6.1.1.4'
H H 0.0000 0.0000 'International Tables Vol C Tables 4.2.6.8 and 6.1.1.4'
N N 0.0061 0.0033 'International Tables Vol C Tables 4.2.6.8 and 6.1.1.4'
O O 0.0106 0.0060 'International Tables Vol C Tables 4.2.6.8 and 6.1.1.4'
Cl Cl 0.1484 0.1585 'International Tables Vol C Tables 4.2.6.8 and 6.1.1.4'
Mo Mo -1.6832 0.6857 'International Tables Vol C Tables 4.2.6.8 and 6.1.1.4'

loop_
_geom_angle_atom_site_label_1
_geom_angle_atom_site_label_2
_geom_angle_atom_site_label_3
_geom_angle
_geom_angle_site_symmetry_1
_geom_angle_publ_flag
Mo2 Mo1 N3 91.68(19) . y
Mo2 Mo1 O1 92.07(15) . y
N3 Mo1 O1 176.1(2) . y
Mo2 Mo1 N5 92.5(2) . y
N3 Mo1 N5 93.4(3) . y
O1 Mo1 N5 85.3(2) . y
Mo2 Mo1 N1 92.49(18) . y
N3 Mo1 N1 92.8(2) . y
O1 Mo1 N1 88.3(2) . y
N5 Mo1 N1 172.0(3) . y
Mo1 Mo2 O2 91.74(15) . y
Mo1 Mo2 N4 93.07(19) . y
O2 Mo2 N4 175.1(2) . y
Mo1 Mo2 N2 93.09(18) . y
O2 Mo2 N2 87.7(2) . y
N4 Mo2 N2 93.0(3) . y
Mo1 Mo2 N6 92.9(2) . y
O2 Mo2 N6 84.6(2) . y
N4 Mo2 N6 94.2(3) . y
N2 Mo2 N6 170.3(3) . y
Mo4 Mo3 O3 91.75(14) . y
Mo4 Mo3 N9 92.25(18) . y
O3 Mo3 N9 175.9(2) . y
Mo4 Mo3 N11 92.27(18) . y
O3 Mo3 N11 86.5(2) . y
N9 Mo3 N11 92.7(3) . y
Mo4 Mo3 N7 92.69(17) . y
O3 Mo3 N7 87.8(2) . y
N9 Mo3 N7 92.6(3) . y
N11 Mo3 N7 172.6(3) . y
Mo3 Mo4 O4 91.90(15) . y
Mo3 Mo4 N12 92.89(19) . y
O4 Mo4 N12 86.8(2) . y
Mo3 Mo4 N10 93.47(18) . y
O4 Mo4 N10 174.4(2) . y
N12 Mo4 N10 91.4(3) . y
Mo3 Mo4 N8 92.97(18) . y
O4 Mo4 N8 87.8(2) . y
N12 Mo4 N8 172.1(3) . y
N10 Mo4 N8 93.6(3) . y
C1 O1 Mo1 115.7(5) . y
C1 O2 Mo2 117.6(6) . y
C2 O3 Mo3 117.0(5) . y
C2 O4 Mo4 117.9(5) . y
C11 O5 C14 117.9(8) . n
C18 O6 C21 116.6(9) . n
C29 O7 C26 119.0(9) . n
C33 O8 C36 117.8(11) . n
C41 O9 C44 116.5(10) . n
C48 O10 C51 117.8(8) . n
C56 O11 C59 117.3(7) . n
C66 O12 C63 128(2) . n
C71 O13 C74 115.9(9) . n
C78 O14 C81 117.2(9) . n
C86 O15 C89 117.2(10) . n
C96 O16 C93 117.8(10) . n
C7 N1 C8 118.5(7) . y
C7 N1 Mo1 116.4(6) . y
C8 N1 Mo1 124.6(5) . y
C7 N2 C15 118.7(7) . y
C7 N2 Mo2 117.2(6) . y
C15 N2 Mo2 124.0(5) . y
C22 N3 C23 117.9(7) . y
C22 N3 Mo1 118.8(6) . y
C23 N3 Mo1 123.2(5) . y
C22 N4 C30 118.9(7) . y
C22 N4 Mo2 117.1(5) . y
C30 N4 Mo2 123.9(5) . y
C37 N5 C38 118.4(7) . y
C37 N5 Mo1 116.3(6) . y
C38 N5 Mo1 124.6(6) . y
C37 N6 C45 120.2(7) . y
C37 N6 Mo2 116.9(6) . y
C45 N6 Mo2 118.8(6) . y
C52 N7 C53 117.1(7) . y
C52 N7 Mo3 117.0(5) . y
C53 N7 Mo3 125.6(5) . y
C52 N8 C60 119.6(7) . y
C52 N8 Mo4 117.5(6) . y
C60 N8 Mo4 122.7(6) . y
C67 N9 C68 119.2(7) . y
C67 N9 Mo3 117.8(5) . y
C68 N9 Mo3 122.9(5) . y
C67 N10 C75 122.4(7) . y
C67 N10 Mo4 116.8(6) . y
C75 N10 Mo4 120.4(5) . y
C82 N11 C83 118.9(7) . y
C82 N11 Mo3 117.0(5) . y
C83 N11 Mo3 122.1(5) . y
C82 N12 C90 119.4(7) . y
C82 N12 Mo4 118.4(6) . y
C90 N12 Mo4 122.1(6) . y
O2 C1 O1 122.9(8) . y
O2 C1 C3 120.9(8) . y
O1 C1 C3 116.2(7) . y
O4 C2 O3 121.4(7) . y
O4 C2 C4 117.2(7) . y
O3 C2 C4 121.4(8) . y
C5 C3 C1 126.3(9) . y
C6 C4 C2 129.2(8) . y
C3 C5 C6 126.6(9) . y
C4 C6 C5 128.2(9) . y
N1 C7 N2 120.7(8) . y
C9 C8 C13 117.4(8) . n
C9 C8 N1 123.6(8) . n
C13 C8 N1 118.9(7) . n
C8 C9 C10 120.4(9) . n
C11 C10 C9 121.2(9) . n
O5 C11 C12 116.5(8) . n
O5 C11 C10 124.7(8) . n
C12 C11 C10 118.7(9) . n
C11 C12 C13 121.0(9) . n
C12 C13 C8 121.2(8) . n
C16 C15 C20 119.2(9) . n
C16 C15 N2 123.1(8) . n
C20 C15 N2 117.7(8) . n
C15 C16 C17 119.4(10) . n
C18 C17 C16 121.3(10) . n
C19 C18 C17 119.4(10) . n
C19 C18 O6 124.6(10) . n
C17 C18 O6 116.0(10) . n
C18 C19 C20 120.0(9) . n
C19 C20 C15 120.6(9) . n
N3 C22 N4 119.2(7) . y
C24 C23 C28 118.6(8) . n
C24 C23 N3 122.2(8) . n
C28 C23 N3 119.2(8) . n
C23 C24 C25 121.2(9) . n
C26 C25 C24 118.6(9) . n
C27 C26 O7 116.5(9) . n
C27 C26 C25 119.8(9) . n
O7 C26 C25 123.7(9) . n
C28 C27 C26 120.3(10) . n
C27 C28 C23 121.4(10) . n
C31 C30 C35 117.4(8) . n
C31 C30 N4 119.4(7) . n
C35 C30 N4 123.1(8) . n
C32 C31 C30 123.0(9) . n
C31 C32 C33 119.4(11) . n
C32 C33 C34 120.7(9) . n
C32 C33 O8 116.1(11) . n
C34 C33 O8 123.2(11) . n
C33 C34 C35 119.0(10) . n
C30 C35 C34 120.4(11) . n
N6 C37 N5 120.6(8) . y
C39 C38 C43 117.1(9) . n
C39 C38 N5 123.0(8) . n
C43 C38 N5 119.9(9) . n
C38 C39 C40 122.3(9) . n
C41 C40 C39 119.4(9) . n
C40 C41 C42 119.4(10) . n
C40 C41 O9 125.6(10) . n
C42 C41 O9 114.9(11) . n
C43 C42 C41 121.1(11) . n
C42 C43 C38 120.7(11) . n
C50 C45 C46 118.7(9) . n
C50 C45 N6 123.9(8) . n
C46 C45 N6 117.3(8) . n
C47 C46 C45 118.0(9) . n
C48 C47 C46 122.4(9) . n
C47 C48 O10 116.2(8) . n
C47 C48 C49 119.7(9) . n
O10 C48 C49 124.1(9) . n
C50 C49 C48 118.3(9) . n
C45 C50 C49 122.8(9) . n
N8 C52 N7 119.8(7) . y
C54 C53 C58 119.7(8) . n
C54 C53 N7 119.2(7) . n
C58 C53 N7 121.1(8) . n
C53 C54 C55 120.4(8) . n
C56 C55 C54 119.7(8) . n
O11 C56 C55 124.9(9) . n
O11 C56 C57 115.6(8) . n
C55 C56 C57 119.5(8) . n
C56 C57 C58 120.6(9) . n
C53 C58 C57 119.7(9) . n
C61 C60 C65 117.4(9) . n
C61 C60 N8 124.2(9) . n
C65 C60 N8 118.5(9) . n
C60 C61 C62 118.7(13) . n
C63 C62 C61 116.7(13) . n
C64 C63 C62 122.6(14) . n
C64 C63 O12 120.4(17) . n
C62 C63 O12 117.0(17) . n
C63 C64 C65 120.8(16) . n
C64 C65 C60 123.3(14) . n
N9 C67 N10 119.6(7) . y
C69 C68 C73 117.4(8) . n
C69 C68 N9 119.1(7) . n
C73 C68 N9 123.4(8) . n
C68 C69 C70 123.1(9) . n
C71 C70 C69 118.7(10) . n
C70 C71 O13 124.4(10) . n
C70 C71 C72 119.3(8) . n
O13 C71 C72 116.3(9) . n
C73 C72 C71 121.1(9) . n
C72 C73 C68 120.5(9) . n
C80 C75 C76 117.5(8) . n
C80 C75 N10 119.1(8) . n
C76 C75 N10 123.1(8) . n
C77 C76 C75 121.2(9) . n
C76 C77 C78 120.4(9) . n
C79 C78 O14 125.1(9) . n
C79 C78 C77 118.7(9) . n
O14 C78 C77 116.3(8) . n
C78 C79 C80 120.8(10) . n
C75 C80 C79 121.4(9) . n
N12 C82 N11 119.0(8) . y
C88 C83 C84 117.1(9) . n
C88 C83 N11 124.1(8) . n
C84 C83 N11 118.7(8) . n
C85 C84 C83 120.3(9) . n
C86 C85 C84 121.6(10) . n
O15 C86 C85 116.2(10) . n
O15 C86 C87 125.5(10) . n
C85 C86 C87 118.2(10) . n
C86 C87 C88 120.7(10) . n
C83 C88 C87 122.1(10) . n
C91 C90 C95 117.9(9) . n
C91 C90 N12 124.2(8) . n
C95 C90 N12 117.9(8) . n
C90 C91 C92 121.5(9) . n
C93 C92 C91 119.4(10) . n
C92 C93 C94 121.0(9) . n
C92 C93 O16 123.6(10) . n
C94 C93 O16 115.4(10) . n
C93 C94 C95 119.1(10) . n
C94 C95 C90 121.0(10) . n
C98 C97 Cl1 98.8(15) . n
C97 C98 Cl2 98.2(14) . n
C100 C99 Cl3 119(3) . n
C99 C100 Cl4 120(3) . n
C102 C101 Cl5 98(2) . n
C101 C102 Cl6 90.2(19) . n
C103 C103 Cl7 108.9(17) 2_456 n
C105 O17 C106 133(2) . n
C104 C105 O17 110.2(19) . n
O17 C106 C107 140(3) . n

loop_
_geom_bond_atom_site_label_1
_geom_bond_atom_site_label_2
_geom_bond_distance
_geom_bond_site_symmetry_2
_geom_bond_publ_flag
Mo1 Mo2 2.0873(10) . y
Mo1 N3 2.126(6) . y
Mo1 O1 2.146(5) . y
Mo1 N5 2.163(7) . y
Mo1 N1 2.165(7) . y
Mo2 O2 2.119(5) . y
Mo2 N4 2.127(6) . y
Mo2 N2 2.139(7) . y
Mo2 N6 2.142(7) . y
Mo3 Mo4 2.0873(9) . y
Mo3 O3 2.133(5) . y
Mo3 N9 2.138(6) . y
Mo3 N11 2.144(7) . y
Mo3 N7 2.155(6) . y
Mo4 O4 2.121(6) . y
Mo4 N12 2.129(7) . y
Mo4 N10 2.131(7) . y
Mo4 N8 2.146(7) . y
O1 C1 1.274(10) . y
O2 C1 1.265(10) . y
O3 C2 1.282(9) . y
O4 C2 1.267(10) . y
O5 C11 1.358(11) . n
O5 C14 1.385(13) . n
O6 C18 1.383(11) . n
O6 C21 1.434(14) . n
O7 C29 1.371(13) . n
O7 C26 1.372(12) . n
O8 C33 1.394(12) . n
O8 C36 1.421(16) . n
O9 C41 1.383(12) . n
O9 C44 1.412(14) . n
O10 C48 1.388(11) . n
O10 C51 1.409(12) . n
O11 C56 1.371(10) . n
O11 C59 1.450(12) . n
O12 C66 1.161(19) . n
O12 C63 1.420(16) . n
O13 C71 1.377(11) . n
O13 C74 1.423(15) . n
O14 C78 1.377(11) . n
O14 C81 1.436(13) . n
O15 C86 1.350(12) . n
O15 C89 1.437(15) . n
O16 C96 1.385(15) . n
O16 C93 1.404(12) . n
N1 C7 1.322(11) . y
N1 C8 1.432(10) . y
N2 C7 1.324(11) . y
N2 C15 1.429(11) . y
N3 C22 1.305(10) . y
N3 C23 1.438(10) . y
N4 C22 1.320(11) . y
N4 C30 1.432(10) . y
N5 C37 1.319(11) . y
N5 C38 1.405(11) . y
N6 C37 1.318(11) . y
N6 C45 1.433(11) . y
N7 C52 1.336(10) . y
N7 C53 1.427(10) . y
N8 C52 1.321(11) . y
N8 C60 1.430(10) . y
N9 C67 1.326(11) . y
N9 C68 1.428(10) . y
N10 C67 1.335(10) . y
N10 C75 1.432(11) . y
N11 C82 1.347(10) . y
N11 C83 1.423(11) . y
N12 C82 1.299(11) . y
N12 C90 1.439(11) . y
C1 C3 1.479(13) . y
C2 C4 1.459(12) . y
C3 C5 1.330(13) . y
C4 C6 1.335(13) . y
C5 C6 1.448(13) . y
C8 C9 1.381(12) . n
C8 C13 1.409(12) . n
C9 C10 1.403(13) . n
C10 C11 1.373(13) . n
C11 C12 1.371(13) . n
C12 C13 1.377(13) . n
C15 C16 1.374(13) . n
C15 C20 1.382(13) . n
C16 C17 1.377(13) . n
C17 C18 1.368(14) . n
C18 C19 1.364(14) . n
C19 C20 1.378(12) . n
C23 C24 1.349(12) . n
C23 C28 1.399(13) . n
C24 C25 1.406(13) . n
C25 C26 1.397(13) . n
C26 C27 1.365(14) . n
C27 C28 1.355(14) . n
C30 C31 1.386(12) . n
C30 C35 1.387(13) . n
C31 C32 1.364(13) . n
C32 C33 1.369(16) . n
C33 C34 1.381(16) . n
C34 C35 1.417(14) . n
C38 C39 1.366(13) . n
C38 C43 1.397(14) . n
C39 C40 1.390(12) . n
C40 C41 1.361(15) . n
C41 C42 1.372(16) . n
C42 C43 1.368(15) . n
C45 C50 1.353(13) . n
C45 C46 1.416(12) . n
C46 C47 1.373(13) . n
C47 C48 1.352(13) . n
C48 C49 1.391(13) . n
C49 C50 1.373(13) . n
C53 C54 1.370(12) . n
C53 C58 1.379(12) . n
C54 C55 1.402(12) . n
C55 C56 1.376(13) . n
C56 C57 1.379(13) . n
C57 C58 1.391(12) . n
C60 C61 1.334(15) . n
C60 C65 1.388(14) . n
C61 C62 1.478(18) . n
C62 C63 1.40(2) . n
C63 C64 1.24(2) . n
C64 C65 1.349(16) . n
C68 C69 1.375(12) . n
C68 C73 1.387(12) . n
C69 C70 1.381(12) . n
C70 C71 1.375(14) . n
C71 C72 1.388(14) . n
C72 C73 1.372(13) . n
C75 C80 1.354(12) . n
C75 C76 1.382(12) . n
C76 C77 1.356(13) . n
C77 C78 1.388(13) . n
C78 C79 1.334(13) . n
C79 C80 1.388(13) . n
C83 C88 1.368(13) . n
C83 C84 1.397(12) . n
C84 C85 1.386(13) . n
C85 C86 1.363(14) . n
C86 C87 1.374(14) . n
C87 C88 1.376(14) . n
C90 C91 1.345(13) . n
C90 C95 1.405(13) . n
C91 C92 1.403(13) . n
C92 C93 1.346(15) . n
C93 C94 1.374(15) . n
C94 C95 1.376(13) . n
Cl1 C97 1.95(2) . n
Cl2 C98 1.85(3) . n
Cl3 C99 1.68(3) . n
Cl4 C100 1.84(3) . n
Cl5 C101 1.86(3) . n
Cl6 C102 1.96(3) . n
Cl7 C103 1.811(18) . n
C97 C98 1.38(2) . n
C99 C100 1.17(3) . n
C101 C102 1.42(4) . n
C103 C103 1.37(3) 2_456 n
O17 C105 1.34(2) . n
O17 C106 1.50(3) . n
C104 C105 1.23(3) . n
C106 C107 1.57(3) . n
